data_7055692
loop_
_publ_author_name
'O'Brien, Richard A.'
'Zayas, Manuel Sanchez'
'Nestor, Stephen T.'
'Gaitor, Jamie C.'
'Paul, Lauran M.'
'Edhegard, Forrest A.'
'Minkowicz, Samuel'
'Sykora, Richard E.'
'Sheng, Yinghong'
'Michael, Scott F.'
'Isern, Sharon'
'Mirjafari, Arsalan'

_publ_section_title
;
 Biomimetic design of protic lipidic ionic liquids with enhanced fluidity
;
_journal_issue 9
_journal_name_full 'New J. Chem.'
_journal_page_first 7795
_journal_paper_doi 10.1039/C6NJ00657D
_journal_volume 40
_journal_year 2016
_chemical_formula_moiety 'C20 H39 N2 S, C2 F6 N O4 S2'
_chemical_formula_sum 'C22 H39 F6 N3 O4 S3'
_chemical_formula_weight 619.74
_chemical_melting_point 299.28
_chemical_name_common '[minSstearyl][NTf2]'
_chemical_name_systematic '2-(hexadecylthio)-1-methyl-1H-imidazol-3-ium bis((trifluoromethyl)sulfonyl)amide'
_space_group_crystal_system triclinic
_space_group_IT_number 2
_space_group_name_Hall '-P 1'
_space_group_name_H-M_alt 'P -1'
_symmetry_space_group_name_Hall '-P 1'
_symmetry_space_group_name_H-M 'P -1'
_atom_sites_solution_hydrogens geom
_atom_sites_solution_primary direct
_atom_sites_solution_secondary difmap
_audit_creation_date 2015-08-17
_audit_creation_method
;
Olex2 1.2
(compiled 2015.01.26 svn.r3150 for OlexSys, GUI svn.r4998)
;
_audit_update_record
;
2016-01-28 deposited with the CCDC.
2016-07-20 downloaded from the CCDC.
;
_cell_angle_alpha 88.524(3)
_cell_angle_beta 81.396(3)
_cell_angle_gamma 87.366(4)
_cell_formula_units_Z 4
_cell_length_a 8.5670(4)
_cell_length_b 14.0926(7)
_cell_length_c 25.1175(9)
_cell_measurement_reflns_used 4180
_cell_measurement_temperature 180.00(10)
_cell_measurement_theta_max 25.0400
_cell_measurement_theta_min 2.7570
_cell_volume 2994.6(2)
_computing_cell_refinement
;
CrysAlisPro, Agilent Technologies,
Version 1.171.36.31a (release 02-08-2013 CrysAlis171 .NET)
(compiled Aug  2 2013,12:40:55)
;
_computing_data_collection
;
CrysAlisPro, Agilent Technologies,
Version 1.171.36.31a (release 02-08-2013 CrysAlis171 .NET)
(compiled Aug  2 2013,12:40:55)
;
_computing_data_reduction
;
CrysAlisPro, Agilent Technologies,
Version 1.171.36.31a (release 02-08-2013 CrysAlis171 .NET)
(compiled Aug  2 2013,12:40:55)
;
_computing_molecular_graphics 'Olex2 (Dolomanov et al., 2009)'
_computing_publication_material 'Olex2 (Dolomanov et al., 2009)'
_computing_structure_refinement 'ShelXL (Sheldrick, 2008)'
_computing_structure_solution 'ShelXS (Sheldrick, 2008)'
_diffrn_ambient_temperature 180.00(10)
_diffrn_detector_area_resol_mean 16.0514
_diffrn_measured_fraction_theta_full 0.998
_diffrn_measured_fraction_theta_max 0.998
_diffrn_measurement_details
;
  1 omega  -38.00    8.00   1.0000  110.0000
omega____ theta____ kappa____ phi______ frames
    -      -16.1508   57.0000    0.0000 46

  2 omega  -85.00  -20.00   1.0000  110.0000
omega____ theta____ kappa____ phi______ frames
    -      -16.1508  -57.0000   30.0000 65

  3 omega  -24.00   25.00   1.0000  110.0000
omega____ theta____ kappa____ phi______ frames
    -      -16.1508  -99.0000  150.0000 49

  4 omega  -85.00   -3.00   1.0000  110.0000
omega____ theta____ kappa____ phi______ frames
    -      -16.1508  -57.0000 -120.0000 82

  5 omega  -17.00   53.00   1.0000  110.0000
omega____ theta____ kappa____ phi______ frames
    -      -16.1508   57.0000 -180.0000 70

  6 omega  -29.00   47.00   1.0000  110.0000
omega____ theta____ kappa____ phi______ frames
    -      -16.1508   77.0000   90.0000 76
;
_diffrn_measurement_device_type 'Xcalibur, Eos'
_diffrn_measurement_method '\w scans'
_diffrn_orient_matrix_UB_11 0.0561298000
_diffrn_orient_matrix_UB_12 0.0295060000
_diffrn_orient_matrix_UB_13 0.0084813000
_diffrn_orient_matrix_UB_21 -0.0395815000
_diffrn_orient_matrix_UB_22 -0.0030509000
_diffrn_orient_matrix_UB_23 0.0268509000
_diffrn_orient_matrix_UB_31 0.0480343000
_diffrn_orient_matrix_UB_32 -0.0407387000
_diffrn_orient_matrix_UB_33 0.0048071000
_diffrn_radiation_monochromator graphite
_diffrn_radiation_type MoK\a
_diffrn_radiation_wavelength 0.71073
_diffrn_reflns_av_R_equivalents 0.0323
_diffrn_reflns_av_unetI/netI 0.0652
_diffrn_reflns_limit_h_max 10
_diffrn_reflns_limit_h_min -9
_diffrn_reflns_limit_k_max 16
_diffrn_reflns_limit_k_min -16
_diffrn_reflns_limit_l_max 29
_diffrn_reflns_limit_l_min -29
_diffrn_reflns_number 20923
_diffrn_reflns_theta_full 25.09
_diffrn_reflns_theta_max 25.09
_diffrn_reflns_theta_min 2.41
_diffrn_source 'Enhance (Mo) X-ray Source'
_exptl_absorpt_coefficient_mu 0.317
_exptl_absorpt_correction_T_max 1.00000
_exptl_absorpt_correction_T_min 0.90435
_exptl_absorpt_correction_type multi-scan
_exptl_absorpt_process_details
;
CrysAlisPro, Agilent Technologies,
Version 1.171.36.31a (release 02-08-2013 CrysAlis171 .NET)
(compiled Aug  2 2013,12:40:55)
Empirical absorption correction using spherical harmonics,
 implemented in SCALE3 ABSPACK scaling algorithm.
;
_exptl_crystal_colour colourless
_exptl_crystal_colour_primary colourless
_exptl_crystal_density_diffrn 1.375
_exptl_crystal_density_method 'not measured'
_exptl_crystal_description prism
_exptl_crystal_F_000 1304
_exptl_crystal_recrystallization_method 'Re-crystallisation from solvent: Acetonitrile'
_exptl_crystal_size_max 0.28
_exptl_crystal_size_mid 0.18
_exptl_crystal_size_min 0.14
_refine_diff_density_max 0.466
_refine_diff_density_min -0.432
_refine_diff_density_rms 0.057
_refine_ls_extinction_method none
_refine_ls_goodness_of_fit_ref 1.029
_refine_ls_hydrogen_treatment mixed
_refine_ls_matrix_type full
_refine_ls_number_parameters 695
_refine_ls_number_reflns 10642
_refine_ls_number_restraints 0
_refine_ls_restrained_S_all 1.029
_refine_ls_R_factor_all 0.0979
_refine_ls_R_factor_gt 0.0524
_refine_ls_shift/su_max 0.001
_refine_ls_shift/su_mean 0.000
_refine_ls_structure_factor_coef Fsqd
_refine_ls_weighting_details 'calc w=1/[\s^2^(Fo^2^)+(0.0473P)^2^+0.7683P] where P=(Fo^2^+2Fc^2^)/3'
_refine_ls_weighting_scheme calc
_refine_ls_wR_factor_gt 0.1035
_refine_ls_wR_factor_ref 0.1237
_reflns_number_gt 6863
_reflns_number_total 10642
_reflns_threshold_expression >2sigma(I)
_cod_data_source_file c6nj00657d2.cif
_cod_data_source_block 2
_cod_depositor_comments 'Adding full bibliography for 7055692.cif.'
_cod_database_code 7055692
_chemical_oxdiff_formula 'S3 C22 F6 N3 O4 H39'
_reflns_odcompleteness_completeness 99.84
_reflns_odcompleteness_iscentric 1
_reflns_odcompleteness_theta 25.04
_olex2_refinement_description
;
1. Fixed Uiso
 At 1.2 times of:
  All C(H) groups, All C(H,H) groups, All N(H) groups
 At 1.5 times of:
  All C(H,H,H) groups
2.a Secondary CH2 refined with riding coordinates:
 C9(H9A,H9B), C32(H32A,H32B), C14(H14A,H14B), C10(H10A,H10B), C17(H17A,H17B),
 C31(H31A,H31B), C36(H36A,H36B), C37(H37A,H37B), C18(H18A,H18B), C34(H34A,H34B),
  C30(H30A,H30B), C8(H8A,H8B), C33(H33A,H33B), C11(H11A,H11B), C35(H35A,H35B),
 C6(H6A,H6B), C12(H12A,H12B), C28(H28A,H28B), C13(H13A,H13B), C15(H15A,H15B),
 C26(H26A,H26B), C39(H39A,H39B), C16(H16A,H16B), C7(H7A,H7B), C25(H25A,H25B),
 C27(H27A,H27B), C19(H19A,H19B), C5(H5A,H5B), C29(H29A,H29B), C38(H38A,H38B)
2.b Aromatic/amide H refined with riding coordinates:
 C3(H3), C2(H2), C23(H23), C22(H22)
2.c Idealised Me refined as rotating group:
 C4(H4A,H4B,H4C), C20(H20A,H20B,H20C), C40(H40A,H40B,H40C), C24(H24A,H24B,H24C)
;
_olex2_date_sample_data_collection 2015-08-12
_olex2_submission_special_instructions 'No special instructions were received'

loop_
_space_group_symop_id
_space_group_symop_operation_xyz
1 'x, y, z'
2 '-x, -y, -z'

loop_
_atom_site_label
_atom_site_type_symbol
_atom_site_fract_x
_atom_site_fract_y
_atom_site_fract_z
_atom_site_U_iso_or_equiv
_atom_site_adp_type
_atom_site_occupancy
_atom_site_calc_flag
_atom_site_refinement_flags_posn
S6 S 0.68226(10) 0.24169(6) 0.57629(3) 0.0355(2) Uani 1 d .
S4 S 0.71266(10) 0.69113(6) 0.58507(3) 0.0355(2) Uani 1 d .
S5 S 0.79330(11) 0.28980(6) 0.67178(3) 0.0421(2) Uani 1 d .
S1 S 0.38138(10) 1.08796(6) 0.65779(3) 0.0362(2) Uani 1 d .
S3 S 0.79284(9) 0.82312(6) 0.65720(3) 0.0347(2) Uani 1 d .
S2 S 0.31942(10) 0.44344(7) 0.72804(3) 0.0486(3) Uani 1 d .
O2 O 0.8455(3) 0.81642(16) 0.70838(9) 0.0504(6) Uani 1 d .
N1 N 0.2682(3) 1.05167(16) 0.56301(9) 0.0267(6) Uani 1 d .
C9 C 0.0382(4) 0.7628(2) 0.83283(11) 0.0334(7) Uani 1 d .
H9A H 0.0606 0.7968 0.8637 0.040 Uiso 1 calc R
H9B H -0.0679 0.7825 0.8268 0.040 Uiso 1 calc R
O3 O 0.6426(3) 0.76707(15) 0.55654(8) 0.0444(6) Uani 1 d .
C1 C 0.3574(3) 1.0253(2) 0.60085(11) 0.0258(7) Uani 1 d .
O8 O 0.7794(3) 0.15715(16) 0.57090(9) 0.0492(6) Uani 1 d .
C32 C -0.1912(4) -0.1065(2) 0.97332(11) 0.0336(7) Uani 1 d .
H32A H -0.0856 -0.1281 0.9789 0.040 Uiso 1 calc R
H32B H -0.2169 -0.1400 0.9427 0.040 Uiso 1 calc R
C3 C 0.2856(3) 0.9838(2) 0.52403(11) 0.0306(7) Uani 1 d .
H3 H 0.2361 0.9850 0.4935 0.037 Uiso 1 calc R
O7 O 0.5265(2) 0.23949(16) 0.56186(8) 0.0450(6) Uani 1 d .
O1 O 0.6539(2) 0.88021(16) 0.65192(9) 0.0465(6) Uani 1 d .
C14 C -0.1847(3) 0.3906(2) 0.97388(11) 0.0325(7) Uani 1 d .
H14A H -0.0789 0.3692 0.9792 0.039 Uiso 1 calc R
H14B H -0.2106 0.3574 0.9432 0.039 Uiso 1 calc R
C10 C 0.0420(4) 0.6568(2) 0.84634(11) 0.0340(8) Uani 1 d .
H10A H 0.1485 0.6365 0.8515 0.041 Uiso 1 calc R
H10B H 0.0162 0.6227 0.8160 0.041 Uiso 1 calc R
C21 C 0.2511(3) 0.4369(2) 0.66663(12) 0.0309(7) Uani 1 d .
F5 F 0.4522(3) 0.68809(18) 0.65417(10) 0.0845(8) Uani 1 d .
C2 C 0.3871(3) 0.9154(2) 0.53808(12) 0.0325(7) Uani 1 d .
H2 H 0.4212 0.8605 0.5192 0.039 Uiso 1 calc R
C17 C -0.4166(4) 0.2314(2) 1.08736(11) 0.0317(7) Uani 1 d .
H17A H -0.3897 0.2653 1.1176 0.038 Uiso 1 calc R
H17B H -0.5220 0.2536 1.0819 0.038 Uiso 1 calc R
C31 C -0.1908(4) -0.0008(2) 0.95985(11) 0.0325(7) Uani 1 d .
H31A H -0.1649 0.0327 0.9904 0.039 Uiso 1 calc R
H31B H -0.2965 0.0208 0.9543 0.039 Uiso 1 calc R
F6 F 0.5927(3) 0.55738(16) 0.65066(9) 0.0777(7) Uani 1 d .
C36 C -0.4212(4) -0.3726(2) 1.09830(11) 0.0329(7) Uani 1 d .
H36A H -0.3157 -0.3929 1.1046 0.040 Uiso 1 calc R
H36B H -0.4431 -0.4056 1.0670 0.040 Uiso 1 calc R
C37 C -0.5389(4) -0.4028(2) 1.14695(11) 0.0328(7) Uani 1 d .
H37A H -0.5179 -0.3696 1.1783 0.039 Uiso 1 calc R
H37B H -0.6448 -0.3835 1.1406 0.039 Uiso 1 calc R
C18 C -0.4201(4) 0.1264(2) 1.10193(11) 0.0349(8) Uani 1 d .
H18A H -0.3148 0.1040 1.1074 0.042 Uiso 1 calc R
H18B H -0.4478 0.0924 1.0718 0.042 Uiso 1 calc R
C34 C -0.3076(4) -0.2391(2) 1.03628(11) 0.0328(7) Uani 1 d .
H34A H -0.2020 -0.2606 1.0419 0.039 Uiso 1 calc R
H34B H -0.3327 -0.2723 1.0055 0.039 Uiso 1 calc R
C30 C -0.0749(4) 0.0257(2) 0.91002(11) 0.0324(7) Uani 1 d .
H30A H 0.0307 0.0037 0.9154 0.039 Uiso 1 calc R
H30B H -0.1013 -0.0073 0.8794 0.039 Uiso 1 calc R
C8 C 0.1543(4) 0.7925(2) 0.78353(11) 0.0328(7) Uani 1 d .
H8A H 0.2609 0.7741 0.7895 0.039 Uiso 1 calc R
H8B H 0.1328 0.7586 0.7525 0.039 Uiso 1 calc R
N6 N 0.6662(3) 0.29482(18) 0.63147(10) 0.0398(7) Uani 1 d .
C33 C -0.3071(4) -0.1332(2) 1.02298(12) 0.0335(8) Uani 1 d .
H33A H -0.2812 -0.0999 1.0536 0.040 Uiso 1 calc R
H33B H -0.4127 -0.1115 1.0175 0.040 Uiso 1 calc R
C11 C -0.0723(4) 0.6296(2) 0.89677(11) 0.0326(7) Uani 1 d .
H11A H -0.0461 0.6635 0.9271 0.039 Uiso 1 calc R
H11B H -0.1787 0.6503 0.8916 0.039 Uiso 1 calc R
C35 C -0.4237(4) -0.2671(2) 1.08576(11) 0.0335(7) Uani 1 d .
H35A H -0.3992 -0.2340 1.1167 0.040 Uiso 1 calc R
H35B H -0.5296 -0.2464 1.0801 0.040 Uiso 1 calc R
N3 N 0.1342(3) 0.49017(17) 0.64961(10) 0.0336(6) Uani 1 d .
C6 C 0.2630(4) 0.9308(2) 0.72273(11) 0.0318(7) Uani 1 d .
H6A H 0.3699 0.9194 0.7306 0.038 Uiso 1 calc R
H6B H 0.2515 0.8937 0.6917 0.038 Uiso 1 calc R
C12 C -0.0701(4) 0.52374(19) 0.91042(11) 0.0314(7) Uani 1 d .
H12A H 0.0362 0.5031 0.9157 0.038 Uiso 1 calc R
H12B H -0.0958 0.4898 0.8799 0.038 Uiso 1 calc R
O6 O 0.9490(3) 0.25698(19) 0.64931(10) 0.0622(7) Uani 1 d .
C28 C 0.0440(4) 0.1586(2) 0.84769(11) 0.0312(7) Uani 1 d .
H28A H 0.1493 0.1372 0.8537 0.037 Uiso 1 calc R
H28B H 0.0198 0.1255 0.8167 0.037 Uiso 1 calc R
N2 N 0.4306(3) 0.94236(18) 0.58555(10) 0.0294(6) Uani 1 d .
H2A H 0.498(4) 0.914(2) 0.6009(12) 0.035 Uiso 1 d R
F8 F 0.8042(3) 0.19233(18) 0.76018(9) 0.0920(8) Uani 1 d .
F4 F 0.4592(3) 0.59587(17) 0.58722(10) 0.0809(7) Uani 1 d .
F7 F 0.5700(3) 0.21113(15) 0.73977(8) 0.0649(6) Uani 1 d .
C13 C -0.1848(4) 0.4962(2) 0.96065(11) 0.0315(7) Uani 1 d .
H13A H -0.1581 0.5294 0.9912 0.038 Uiso 1 calc R
H13B H -0.2908 0.5177 0.9556 0.038 Uiso 1 calc R
C15 C -0.2999(4) 0.3630(2) 1.02370(11) 0.0315(7) Uani 1 d .
H15A H -0.2737 0.3962 1.0543 0.038 Uiso 1 calc R
H15B H -0.4056 0.3847 1.0184 0.038 Uiso 1 calc R
C26 C 0.1617(4) 0.2928(2) 0.78564(11) 0.0328(7) Uani 1 d .
H26A H 0.2675 0.2714 0.7910 0.039 Uiso 1 calc R
H26B H 0.1369 0.2619 0.7540 0.039 Uiso 1 calc R
C23 C 0.1297(5) 0.4697(3) 0.59640(14) 0.0530(10) Uani 1 d .
H23 H 0.0590 0.4961 0.5748 0.064 Uiso 1 calc R
F12 F 0.7904(3) 0.29307(16) 0.47808(8) 0.0768(7) Uani 1 d .
C39 C -0.6526(4) -0.5398(2) 1.20670(11) 0.0346(8) Uani 1 d .
H39A H -0.6368 -0.5052 1.2382 0.042 Uiso 1 calc R
H39B H -0.7582 -0.5230 1.1990 0.042 Uiso 1 calc R
F11 F 0.9240(3) 0.3414(2) 0.53711(10) 0.1129(11) Uani 1 d .
C16 C -0.3010(4) 0.2571(2) 1.03721(11) 0.0323(7) Uani 1 d .
H16A H -0.1954 0.2351 1.0425 0.039 Uiso 1 calc R
H16B H -0.3280 0.2238 1.0068 0.039 Uiso 1 calc R
C7 C 0.1450(4) 0.8986(2) 0.77127(11) 0.0316(7) Uani 1 d .
H7A H 0.1635 0.9323 0.8028 0.038 Uiso 1 calc R
H7B H 0.0388 0.9165 0.7646 0.038 Uiso 1 calc R
C25 C 0.1567(4) 0.3990(2) 0.77631(12) 0.0389(8) Uani 1 d .
H25A H 0.1569 0.4294 0.8105 0.047 Uiso 1 calc R
H25B H 0.0580 0.4177 0.7637 0.047 Uiso 1 calc R
C4 C 0.1690(4) 1.1394(2) 0.56254(13) 0.0423(8) Uani 1 d .
H4A H 0.1719 1.1736 0.5949 0.063 Uiso 1 calc GR
H4B H 0.0621 1.1238 0.5606 0.063 Uiso 1 calc GR
H4C H 0.2080 1.1781 0.5319 0.063 Uiso 1 calc GR
O4 O 0.8041(3) 0.61799(16) 0.55506(9) 0.0545(7) Uani 1 d .
C27 C 0.0435(3) 0.2642(2) 0.83499(11) 0.0303(7) Uani 1 d .
H27A H 0.0673 0.2971 0.8661 0.036 Uiso 1 calc R
H27B H -0.0619 0.2855 0.8290 0.036 Uiso 1 calc R
F9 F 0.7356(3) 0.11164(14) 0.69675(9) 0.0677(6) Uani 1 d .
C20 C -0.5371(5) -0.0030(2) 1.16713(14) 0.0574(10) Uani 1 d .
H20A H -0.5631 -0.0381 1.1377 0.086 Uiso 1 calc GR
H20B H -0.6147 -0.0127 1.1983 0.086 Uiso 1 calc GR
H20C H -0.4348 -0.0245 1.1749 0.086 Uiso 1 calc GR
C19 C -0.5350(4) 0.1026(2) 1.15200(12) 0.0424(9) Uani 1 d .
H19A H -0.6405 0.1243 1.1464 0.051 Uiso 1 calc R
H19B H -0.5081 0.1373 1.1820 0.051 Uiso 1 calc R
F10 F 0.6986(4) 0.40754(17) 0.52835(10) 0.1077(11) Uani 1 d .
C5 C 0.2365(4) 1.0352(2) 0.70971(11) 0.0340(8) Uani 1 d .
H5A H 0.2339 1.0703 0.7426 0.041 Uiso 1 calc R
H5B H 0.1332 1.0440 0.6985 0.041 Uiso 1 calc R
N5 N 0.8028(3) 0.72155(17) 0.63180(10) 0.0393(7) Uani 1 d .
C29 C -0.0741(4) 0.1316(2) 0.89697(11) 0.0334(7) Uani 1 d .
H29A H -0.0498 0.1646 0.9279 0.040 Uiso 1 calc R
H29B H -0.1793 0.1532 0.8909 0.040 Uiso 1 calc R
C40 C -0.6410(5) -0.6451(2) 1.21925(13) 0.0533(10) Uani 1 d .
H40A H -0.6554 -0.6799 1.1881 0.080 Uiso 1 calc GR
H40B H -0.7215 -0.6606 1.2487 0.080 Uiso 1 calc GR
H40C H -0.5389 -0.6617 1.2290 0.080 Uiso 1 calc GR
C42 C 0.5445(4) 0.6296(3) 0.62179(15) 0.0512(10) Uani 1 d .
C38 C -0.5329(4) -0.5089(2) 1.15912(11) 0.0323(7) Uani 1 d .
H38A H -0.4277 -0.5279 1.1663 0.039 Uiso 1 calc R
H38B H -0.5511 -0.5422 1.1274 0.039 Uiso 1 calc R
F1 F 1.0895(2) 0.83602(16) 0.61553(8) 0.0650(6) Uani 1 d .
F2 F 0.9652(3) 0.96960(15) 0.63256(9) 0.0723(7) Uani 1 d .
F3 F 0.9260(3) 0.89070(16) 0.56366(8) 0.0693(7) Uani 1 d .
C41 C 0.9525(4) 0.8830(3) 0.61475(14) 0.0445(9) Uani 1 d .
N4 N 0.3187(4) 0.3847(2) 0.62513(13) 0.0480(8) Uani 1 d .
H4 H 0.398(4) 0.343(2) 0.6273(14) 0.058 Uiso 1 d R
C24 C 0.0315(4) 0.5601(2) 0.68156(15) 0.0587(11) Uani 1 d .
H24A H -0.0643 0.5313 0.6973 0.088 Uiso 1 calc GR
H24B H 0.0068 0.6127 0.6588 0.088 Uiso 1 calc GR
H24C H 0.0846 0.5824 0.7096 0.088 Uiso 1 calc GR
C22 C 0.2459(5) 0.4049(3) 0.58169(15) 0.0626(12) Uani 1 d .
H22 H 0.2721 0.3786 0.5478 0.075 Uiso 1 calc R
O5 O 0.7746(3) 0.37377(17) 0.70271(10) 0.0648(8) Uani 1 d .
C43 C 0.7211(5) 0.1946(3) 0.71958(14) 0.0494(9) Uani 1 d .
C44 C 0.7810(5) 0.3261(3) 0.52717(14) 0.0599(11) Uani 1 d .

loop_
_atom_site_aniso_label
_atom_site_aniso_U_11
_atom_site_aniso_U_22
_atom_site_aniso_U_33
_atom_site_aniso_U_23
_atom_site_aniso_U_13
_atom_site_aniso_U_12
S6 0.0293(5) 0.0437(5) 0.0318(4) -0.0064(4) 0.0030(4) -0.0050(4)
S4 0.0324(5) 0.0367(5) 0.0372(5) 0.0081(4) -0.0042(4) -0.0072(4)
S5 0.0400(5) 0.0477(5) 0.0375(5) -0.0161(4) 0.0019(4) -0.0063(4)
S1 0.0459(5) 0.0369(5) 0.0258(4) 0.0010(4) -0.0009(4) -0.0171(4)
S3 0.0293(5) 0.0424(5) 0.0336(4) 0.0115(4) -0.0083(4) -0.0091(4)
S2 0.0343(5) 0.0721(6) 0.0395(5) 0.0273(5) -0.0062(4) -0.0169(5)
O2 0.0536(15) 0.0661(16) 0.0372(13) 0.0172(12) -0.0216(12) -0.0238(13)
N1 0.0234(14) 0.0312(14) 0.0241(13) 0.0042(11) 0.0002(11) -0.0016(11)
C9 0.0363(19) 0.0342(18) 0.0285(17) 0.0017(14) 0.0000(14) -0.0047(15)
O3 0.0528(15) 0.0431(13) 0.0401(13) 0.0121(11) -0.0178(12) -0.0036(12)
C1 0.0252(17) 0.0281(17) 0.0232(15) 0.0081(13) -0.0001(13) -0.0076(14)
O8 0.0426(15) 0.0550(15) 0.0511(15) -0.0229(12) -0.0108(12) 0.0102(12)
C32 0.0340(19) 0.0332(18) 0.0316(17) 0.0033(14) 0.0010(15) -0.0021(15)
C3 0.0254(17) 0.0418(19) 0.0246(16) -0.0027(15) -0.0015(14) -0.0082(15)
O7 0.0308(13) 0.0626(15) 0.0410(13) 0.0028(12) -0.0029(11) -0.0054(11)
O1 0.0342(13) 0.0581(15) 0.0489(14) -0.0079(12) -0.0136(11) 0.0076(12)
C14 0.0316(18) 0.0368(18) 0.0276(16) 0.0009(14) 0.0008(14) -0.0015(15)
C10 0.0351(19) 0.0365(18) 0.0285(17) 0.0018(14) 0.0012(15) -0.0038(15)
C21 0.0248(17) 0.0296(17) 0.0356(18) 0.0087(14) 0.0031(14) -0.0027(14)
F5 0.0493(15) 0.110(2) 0.0864(18) -0.0080(15) 0.0222(13) -0.0188(14)
C2 0.0291(18) 0.0385(19) 0.0282(17) -0.0023(14) 0.0031(14) -0.0061(15)
C17 0.0335(18) 0.0338(18) 0.0272(16) 0.0028(14) -0.0023(14) -0.0030(15)
C31 0.0333(18) 0.0316(17) 0.0292(17) 0.0021(14) 0.0061(14) -0.0017(15)
F6 0.0902(18) 0.0720(15) 0.0742(16) 0.0399(13) -0.0189(14) -0.0393(14)
C36 0.0345(19) 0.0314(18) 0.0313(17) 0.0039(14) 0.0004(14) -0.0046(15)
C37 0.0340(18) 0.0348(18) 0.0270(16) 0.0003(14) 0.0038(14) -0.0013(15)
C18 0.0388(19) 0.0350(18) 0.0300(17) 0.0013(14) -0.0024(15) -0.0033(15)
C34 0.0330(18) 0.0339(18) 0.0305(17) 0.0041(14) -0.0006(14) -0.0052(15)
C30 0.0336(18) 0.0313(17) 0.0301(17) 0.0029(14) 0.0022(14) -0.0012(15)
C8 0.0355(19) 0.0355(18) 0.0261(16) 0.0029(14) 0.0002(14) -0.0048(15)
N6 0.0405(17) 0.0439(16) 0.0324(15) -0.0059(13) 0.0014(13) 0.0065(13)
C33 0.0352(19) 0.0322(18) 0.0312(17) 0.0040(14) 0.0009(15) -0.0027(15)
C11 0.0365(19) 0.0327(18) 0.0264(16) 0.0034(14) 0.0022(14) -0.0026(15)
C35 0.0345(19) 0.0360(18) 0.0285(17) 0.0045(14) 0.0001(14) -0.0034(15)
N3 0.0324(15) 0.0343(15) 0.0336(15) 0.0060(12) -0.0030(12) -0.0040(13)
C6 0.0360(19) 0.0354(18) 0.0228(16) -0.0003(14) 0.0007(14) -0.0047(15)
C12 0.0343(18) 0.0313(17) 0.0271(16) 0.0039(14) -0.0002(14) -0.0023(14)
O6 0.0351(15) 0.094(2) 0.0571(16) -0.0312(15) -0.0012(13) -0.0019(14)
C28 0.0324(18) 0.0334(18) 0.0265(16) 0.0055(14) -0.0011(14) -0.0006(15)
N2 0.0240(15) 0.0360(16) 0.0275(15) 0.0063(12) -0.0031(12) -0.0016(12)
F8 0.100(2) 0.119(2) 0.0721(16) 0.0201(15) -0.0579(15) -0.0354(16)
F4 0.0714(16) 0.0970(18) 0.0844(17) 0.0103(14) -0.0318(14) -0.0502(14)
F7 0.0552(15) 0.0878(16) 0.0480(12) 0.0037(11) 0.0069(11) -0.0122(12)
C13 0.0345(18) 0.0319(17) 0.0268(16) 0.0018(14) -0.0003(14) -0.0014(15)
C15 0.0353(19) 0.0322(18) 0.0250(16) 0.0016(13) 0.0019(14) -0.0012(15)
C26 0.0292(18) 0.0377(18) 0.0294(17) 0.0053(14) 0.0018(14) -0.0019(15)
C23 0.057(3) 0.069(3) 0.038(2) 0.014(2) -0.0175(19) -0.030(2)
F12 0.0945(18) 0.1021(18) 0.0317(11) -0.0097(12) 0.0106(12) -0.0423(15)
C39 0.0364(19) 0.0379(19) 0.0272(16) 0.0035(14) 0.0034(14) -0.0032(15)
F11 0.088(2) 0.193(3) 0.0620(16) 0.0005(17) 0.0025(14) -0.103(2)
C16 0.0339(18) 0.0326(18) 0.0289(17) 0.0005(14) 0.0014(14) -0.0038(15)
C7 0.0340(18) 0.0375(18) 0.0216(15) 0.0036(14) 0.0015(14) -0.0044(15)
C25 0.041(2) 0.044(2) 0.0288(17) 0.0118(15) 0.0034(15) -0.0082(16)
C4 0.039(2) 0.040(2) 0.046(2) 0.0054(16) -0.0028(17) 0.0073(16)
O4 0.0516(16) 0.0515(15) 0.0574(16) -0.0059(13) 0.0016(13) 0.0021(13)
C27 0.0295(18) 0.0320(17) 0.0271(16) 0.0033(14) 0.0027(14) -0.0022(14)
F9 0.0780(16) 0.0468(13) 0.0826(16) -0.0039(12) -0.0257(13) -0.0011(12)
C20 0.071(3) 0.045(2) 0.054(2) 0.0188(18) -0.003(2) -0.014(2)
C19 0.049(2) 0.039(2) 0.0367(19) 0.0090(16) 0.0000(17) -0.0075(17)
F10 0.193(3) 0.0525(15) 0.0680(17) 0.0116(13) 0.0153(19) -0.0240(18)
C5 0.042(2) 0.0358(18) 0.0222(16) 0.0001(14) 0.0020(14) -0.0057(15)
N5 0.0387(16) 0.0332(15) 0.0487(17) 0.0126(13) -0.0159(14) -0.0075(13)
C29 0.0350(19) 0.0319(18) 0.0304(17) 0.0056(14) 0.0038(14) -0.0039(15)
C40 0.072(3) 0.042(2) 0.040(2) 0.0097(17) 0.0114(19) -0.0067(19)
C42 0.041(2) 0.060(2) 0.054(2) 0.012(2) -0.006(2) -0.020(2)
C38 0.0378(19) 0.0313(17) 0.0254(16) 0.0009(14) 0.0028(14) -0.0007(15)
F1 0.0328(12) 0.0978(17) 0.0641(14) 0.0005(12) -0.0026(11) -0.0147(12)
F2 0.0883(18) 0.0534(13) 0.0779(16) 0.0101(12) -0.0126(13) -0.0383(13)
F3 0.0746(16) 0.0960(17) 0.0416(12) 0.0302(12) -0.0161(11) -0.0424(13)
C41 0.045(2) 0.049(2) 0.042(2) 0.0109(18) -0.0102(18) -0.0174(19)
N4 0.053(2) 0.0356(17) 0.0468(19) -0.0006(15) 0.0214(17) 0.0000(14)
C24 0.052(2) 0.043(2) 0.076(3) 0.005(2) 0.001(2) 0.0192(19)
C22 0.084(3) 0.065(3) 0.035(2) -0.008(2) 0.015(2) -0.038(3)
O5 0.083(2) 0.0550(16) 0.0551(16) -0.0264(13) 0.0011(15) -0.0112(15)
C43 0.050(2) 0.059(3) 0.045(2) -0.0021(19) -0.021(2) -0.010(2)
C44 0.072(3) 0.065(3) 0.040(2) -0.009(2) 0.011(2) -0.037(2)

loop_
_atom_type_symbol
_atom_type_description
_atom_type_scat_dispersion_real
_atom_type_scat_dispersion_imag
_atom_type_scat_source
S S 0.1246 0.1234 'International Tables Vol C Tables 4.2.6.8 and 6.1.1.4'
F F 0.0171 0.0103 'International Tables Vol C Tables 4.2.6.8 and 6.1.1.4'
C C 0.0033 0.0016 'International Tables Vol C Tables 4.2.6.8 and 6.1.1.4'
H H 0.0000 0.0000 'International Tables Vol C Tables 4.2.6.8 and 6.1.1.4'
N N 0.0061 0.0033 'International Tables Vol C Tables 4.2.6.8 and 6.1.1.4'
O O 0.0106 0.0060 'International Tables Vol C Tables 4.2.6.8 and 6.1.1.4'

loop_
_geom_angle_atom_site_label_1
_geom_angle_atom_site_label_2
_geom_angle_atom_site_label_3
_geom_angle
O8 S6 O7 118.07(14)
O8 S6 N6 117.35(14)
O8 S6 C44 105.25(18)
O7 S6 N6 107.07(14)
O7 S6 C44 103.24(18)
N6 S6 C44 103.92(16)
O3 S4 N5 115.83(13)
O3 S4 C42 104.54(16)
O4 S4 O3 118.82(14)
O4 S4 N5 108.99(14)
O4 S4 C42 103.95(17)
N5 S4 C42 102.49(16)
N6 S5 C43 102.53(15)
O6 S5 N6 115.66(14)
O6 S5 C43 104.39(17)
O5 S5 N6 108.55(16)
O5 S5 O6 118.85(16)
O5 S5 C43 104.82(16)
C1 S1 C5 102.20(13)
O2 S3 O1 118.59(14)
O2 S3 N5 109.49(14)
O2 S3 C41 103.31(15)
O1 S3 N5 115.96(14)
O1 S3 C41 104.80(15)
N5 S3 C41 102.33(15)
C21 S2 C25 103.40(15)
C1 N1 C3 109.1(2)
C1 N1 C4 125.9(2)
C3 N1 C4 125.0(3)
H9A C9 H9B 107.5
C10 C9 H9A 108.5
C10 C9 H9B 108.5
C10 C9 C8 115.0(2)
C8 C9 H9A 108.5
C8 C9 H9B 108.5
N1 C1 S1 127.3(2)
N2 C1 S1 125.9(2)
N2 C1 N1 106.7(2)
H32A C32 H32B 107.6
C31 C32 H32A 108.7
C31 C32 H32B 108.7
C31 C32 C33 114.2(2)
C33 C32 H32A 108.7
C33 C32 H32B 108.7
N1 C3 H3 126.2
C2 C3 N1 107.6(3)
C2 C3 H3 126.2
H14A C14 H14B 107.6
C13 C14 H14A 108.6
C13 C14 H14B 108.6
C13 C14 C15 114.6(2)
C15 C14 H14A 108.6
C15 C14 H14B 108.6
C9 C10 H10A 108.8
C9 C10 H10B 108.8
C9 C10 C11 113.8(2)
H10A C10 H10B 107.7
C11 C10 H10A 108.8
C11 C10 H10B 108.8
N3 C21 S2 127.0(2)
N4 C21 S2 125.4(3)
N4 C21 N3 107.1(3)
C3 C2 H2 126.7
C3 C2 N2 106.6(3)
N2 C2 H2 126.7
H17A C17 H17B 107.5
C18 C17 H17A 108.5
C18 C17 H17B 108.5
C18 C17 C16 115.1(2)
C16 C17 H17A 108.5
C16 C17 H17B 108.5
C32 C31 H31A 108.7
C32 C31 H31B 108.7
C32 C31 C30 114.1(2)
H31A C31 H31B 107.6
C30 C31 H31A 108.7
C30 C31 H31B 108.7
H36A C36 H36B 107.5
C37 C36 H36A 108.6
C37 C36 H36B 108.6
C35 C36 H36A 108.6
C35 C36 H36B 108.6
C35 C36 C37 114.8(2)
C36 C37 H37A 108.8
C36 C37 H37B 108.8
H37A C37 H37B 107.7
C38 C37 C36 113.9(2)
C38 C37 H37A 108.8
C38 C37 H37B 108.8
C17 C18 H18A 108.7
C17 C18 H18B 108.7
C17 C18 C19 114.2(2)
H18A C18 H18B 107.6
C19 C18 H18A 108.7
C19 C18 H18B 108.7
H34A C34 H34B 107.5
C33 C34 H34A 108.6
C33 C34 H34B 108.6
C33 C34 C35 114.8(2)
C35 C34 H34A 108.6
C35 C34 H34B 108.6
C31 C30 H30A 108.8
C31 C30 H30B 108.8
H30A C30 H30B 107.7
C29 C30 C31 113.9(2)
C29 C30 H30A 108.8
C29 C30 H30B 108.8
C9 C8 H8A 109.0
C9 C8 H8B 109.0
H8A C8 H8B 107.8
C7 C8 C9 113.1(2)
C7 C8 H8A 109.0
C7 C8 H8B 109.0
S6 N6 S5 125.56(16)
C32 C33 H33A 108.7
C32 C33 H33B 108.7
C34 C33 C32 114.1(2)
C34 C33 H33A 108.7
C34 C33 H33B 108.7
H33A C33 H33B 107.6
C10 C11 H11A 108.7
C10 C11 H11B 108.7
H11A C11 H11B 107.6
C12 C11 C10 114.2(2)
C12 C11 H11A 108.7
C12 C11 H11B 108.7
C36 C35 C34 113.8(2)
C36 C35 H35A 108.8
C36 C35 H35B 108.8
C34 C35 H35A 108.8
C34 C35 H35B 108.8
H35A C35 H35B 107.7
C21 N3 C23 108.4(3)
C21 N3 C24 125.7(3)
C23 N3 C24 125.8(3)
H6A C6 H6B 108.0
C7 C6 H6A 109.4
C7 C6 H6B 109.4
C5 C6 H6A 109.4
C5 C6 H6B 109.4
C5 C6 C7 111.2(2)
C11 C12 H12A 108.7
C11 C12 H12B 108.7
C11 C12 C13 114.4(2)
H12A C12 H12B 107.6
C13 C12 H12A 108.7
C13 C12 H12B 108.7
H28A C28 H28B 107.7
C27 C28 H28A 108.8
C27 C28 H28B 108.8
C27 C28 C29 113.7(2)
C29 C28 H28A 108.8
C29 C28 H28B 108.8
C1 N2 C2 110.0(2)
C1 N2 H2A 125(2)
C2 N2 H2A 125(2)
C14 C13 C12 114.5(2)
C14 C13 H13A 108.6
C14 C13 H13B 108.6
C12 C13 H13A 108.6
C12 C13 H13B 108.6
H13A C13 H13B 107.6
C14 C15 H15A 108.5
C14 C15 H15B 108.5
H15A C15 H15B 107.5
C16 C15 C14 114.9(2)
C16 C15 H15A 108.5
C16 C15 H15B 108.5
H26A C26 H26B 108.0
C25 C26 H26A 109.4
C25 C26 H26B 109.4
C25 C26 C27 111.3(2)
C27 C26 H26A 109.4
C27 C26 H26B 109.4
N3 C23 H23 126.4
C22 C23 N3 107.2(3)
C22 C23 H23 126.4
H39A C39 H39B 107.7
C40 C39 H39A 108.9
C40 C39 H39B 108.9
C40 C39 C38 113.3(2)
C38 C39 H39A 108.9
C38 C39 H39B 108.9
C17 C16 H16A 108.8
C17 C16 H16B 108.8
C15 C16 C17 113.9(2)
C15 C16 H16A 108.8
C15 C16 H16B 108.8
H16A C16 H16B 107.7
C8 C7 C6 114.2(2)
C8 C7 H7A 108.7
C8 C7 H7B 108.7
C6 C7 H7A 108.7
C6 C7 H7B 108.7
H7A C7 H7B 107.6
S2 C25 H25A 108.5
S2 C25 H25B 108.5
C26 C25 S2 115.0(2)
C26 C25 H25A 108.5
C26 C25 H25B 108.5
H25A C25 H25B 107.5
N1 C4 H4A 109.5
N1 C4 H4B 109.5
N1 C4 H4C 109.5
H4A C4 H4B 109.5
H4A C4 H4C 109.5
H4B C4 H4C 109.5
C28 C27 C26 114.4(2)
C28 C27 H27A 108.7
C28 C27 H27B 108.7
C26 C27 H27A 108.7
C26 C27 H27B 108.7
H27A C27 H27B 107.6
H20A C20 H20B 109.5
H20A C20 H20C 109.5
H20B C20 H20C 109.5
C19 C20 H20A 109.5
C19 C20 H20B 109.5
C19 C20 H20C 109.5
C18 C19 C20 114.3(3)
C18 C19 H19A 108.7
C18 C19 H19B 108.7
C20 C19 H19A 108.7
C20 C19 H19B 108.7
H19A C19 H19B 107.6
S1 C5 H5A 108.1
S1 C5 H5B 108.1
C6 C5 S1 116.7(2)
C6 C5 H5A 108.1
C6 C5 H5B 108.1
H5A C5 H5B 107.3
S3 N5 S4 125.83(16)
C30 C29 C28 114.1(2)
C30 C29 H29A 108.7
C30 C29 H29B 108.7
C28 C29 H29A 108.7
C28 C29 H29B 108.7
H29A C29 H29B 107.6
C39 C40 H40A 109.5
C39 C40 H40B 109.5
C39 C40 H40C 109.5
H40A C40 H40B 109.5
H40A C40 H40C 109.5
H40B C40 H40C 109.5
F5 C42 S4 111.0(3)
F5 C42 F4 108.1(3)
F6 C42 S4 111.0(3)
F6 C42 F5 108.9(3)
F6 C42 F4 108.0(3)
F4 C42 S4 109.7(3)
C37 C38 C39 114.1(2)
C37 C38 H38A 108.7
C37 C38 H38B 108.7
C39 C38 H38A 108.7
C39 C38 H38B 108.7
H38A C38 H38B 107.6
F1 C41 S3 111.0(2)
F1 C41 F2 107.8(3)
F1 C41 F3 108.3(3)
F2 C41 S3 110.1(2)
F2 C41 F3 108.2(3)
F3 C41 S3 111.3(2)
C21 N4 H4 123(2)
C21 N4 C22 109.8(3)
C22 N4 H4 127(2)
N3 C24 H24A 109.5
N3 C24 H24B 109.5
N3 C24 H24C 109.5
H24A C24 H24B 109.5
H24A C24 H24C 109.5
H24B C24 H24C 109.5
C23 C22 N4 107.5(3)
C23 C22 H22 126.2
N4 C22 H22 126.2
F8 C43 S5 108.7(3)
F8 C43 F7 107.8(3)
F7 C43 S5 111.1(3)
F9 C43 S5 111.6(3)
F9 C43 F8 109.1(3)
F9 C43 F7 108.5(3)
F12 C44 S6 110.1(3)
F11 C44 S6 111.1(3)
F11 C44 F12 109.1(3)
F11 C44 F10 109.0(3)
F10 C44 S6 110.2(3)
F10 C44 F12 107.2(4)

loop_
_geom_bond_atom_site_label_1
_geom_bond_atom_site_label_2
_geom_bond_distance
S6 O8 1.419(2)
S6 O7 1.436(2)
S6 N6 1.577(3)
S6 C44 1.832(4)
S4 O3 1.431(2)
S4 O4 1.426(2)
S4 N5 1.577(3)
S4 C42 1.832(4)
S5 N6 1.592(3)
S5 O6 1.429(2)
S5 O5 1.422(2)
S5 C43 1.842(4)
S1 C1 1.742(3)
S1 C5 1.829(3)
S3 O2 1.424(2)
S3 O1 1.427(2)
S3 N5 1.576(3)
S3 C41 1.828(3)
S2 C21 1.736(3)
S2 C25 1.828(3)
N1 C1 1.341(3)
N1 C3 1.373(3)
N1 C4 1.469(4)
C9 H9A 0.9700
C9 H9B 0.9700
C9 C10 1.524(4)
C9 C8 1.530(4)
C1 N2 1.339(4)
C32 H32A 0.9700
C32 H32B 0.9700
C32 C31 1.520(4)
C32 C33 1.524(4)
C3 H3 0.9300
C3 C2 1.345(4)
C14 H14A 0.9700
C14 H14B 0.9700
C14 C13 1.516(4)
C14 C15 1.527(4)
C10 H10A 0.9700
C10 H10B 0.9700
C10 C11 1.533(4)
C21 N3 1.339(4)
C21 N4 1.335(4)
F5 C42 1.322(4)
C2 H2 0.9300
C2 N2 1.369(4)
C17 H17A 0.9700
C17 H17B 0.9700
C17 C18 1.515(4)
C17 C16 1.528(4)
C31 H31A 0.9700
C31 H31B 0.9700
C31 C30 1.526(4)
F6 C42 1.321(4)
C36 H36A 0.9700
C36 H36B 0.9700
C36 C37 1.528(4)
C36 C35 1.512(4)
C37 H37A 0.9700
C37 H37B 0.9700
C37 C38 1.518(4)
C18 H18A 0.9700
C18 H18B 0.9700
C18 C19 1.517(4)
C34 H34A 0.9700
C34 H34B 0.9700
C34 C33 1.522(4)
C34 C35 1.527(4)
C30 H30A 0.9700
C30 H30B 0.9700
C30 C29 1.520(4)
C8 H8A 0.9700
C8 H8B 0.9700
C8 C7 1.520(4)
C33 H33A 0.9700
C33 H33B 0.9700
C11 H11A 0.9700
C11 H11B 0.9700
C11 C12 1.521(4)
C35 H35A 0.9700
C35 H35B 0.9700
N3 C23 1.381(4)
N3 C24 1.463(4)
C6 H6A 0.9700
C6 H6B 0.9700
C6 C7 1.536(4)
C6 C5 1.513(4)
C12 H12A 0.9700
C12 H12B 0.9700
C12 C13 1.532(4)
C28 H28A 0.9700
C28 H28B 0.9700
C28 C27 1.515(4)
C28 C29 1.529(4)
N2 H2A 0.82(3)
F8 C43 1.327(4)
F4 C42 1.325(4)
F7 C43 1.330(4)
C13 H13A 0.9700
C13 H13B 0.9700
C15 H15A 0.9700
C15 H15B 0.9700
C15 C16 1.522(4)
C26 H26A 0.9700
C26 H26B 0.9700
C26 C25 1.508(4)
C26 C27 1.536(4)
C23 H23 0.9300
C23 C22 1.336(5)
F12 C44 1.319(4)
C39 H39A 0.9700
C39 H39B 0.9700
C39 C40 1.512(4)
C39 C38 1.522(4)
F11 C44 1.314(5)
C16 H16A 0.9700
C16 H16B 0.9700
C7 H7A 0.9700
C7 H7B 0.9700
C25 H25A 0.9700
C25 H25B 0.9700
C4 H4A 0.9600
C4 H4B 0.9600
C4 H4C 0.9600
C27 H27A 0.9700
C27 H27B 0.9700
F9 C43 1.308(4)
C20 H20A 0.9600
C20 H20B 0.9600
C20 H20C 0.9600
C20 C19 1.526(4)
C19 H19A 0.9700
C19 H19B 0.9700
F10 C44 1.318(5)
C5 H5A 0.9700
C5 H5B 0.9700
C29 H29A 0.9700
C29 H29B 0.9700
C40 H40A 0.9600
C40 H40B 0.9600
C40 H40C 0.9600
C38 H38A 0.9700
C38 H38B 0.9700
F1 C41 1.323(4)
F2 C41 1.326(4)
F3 C41 1.337(4)
N4 H4 0.89(3)
N4 C22 1.353(5)
C24 H24A 0.9600
C24 H24B 0.9600
C24 H24C 0.9600
C22 H22 0.9300

loop_
_geom_torsion_atom_site_label_1
_geom_torsion_atom_site_label_2
_geom_torsion_atom_site_label_3
_geom_torsion_atom_site_label_4
_geom_torsion
S1 C1 N2 C2 -178.2(2)
S2 C21 N3 C23 173.2(2)
S2 C21 N3 C24 -5.2(4)
S2 C21 N4 C22 -172.7(2)
O2 S3 N5 S4 161.04(18)
O2 S3 C41 F1 55.9(3)
O2 S3 C41 F2 -63.4(3)
O2 S3 C41 F3 176.7(2)
N1 C1 N2 C2 -0.4(3)
N1 C3 C2 N2 0.0(3)
C9 C10 C11 C12 179.7(3)
C9 C8 C7 C6 178.6(3)
O3 S4 N5 S3 13.4(3)
O3 S4 C42 F5 -58.2(3)
O3 S4 C42 F6 -179.4(3)
O3 S4 C42 F4 61.3(3)
C1 S1 C5 C6 63.5(3)
C1 N1 C3 C2 -0.3(3)
O8 S6 N6 S5 26.0(3)
O8 S6 C44 F12 61.1(3)
O8 S6 C44 F11 -59.8(3)
O8 S6 C44 F10 179.2(3)
C32 C31 C30 C29 -179.6(3)
C3 N1 C1 S1 178.1(2)
C3 N1 C1 N2 0.4(3)
C3 C2 N2 C1 0.3(3)
O7 S6 N6 S5 161.48(19)
O7 S6 C44 F12 -63.3(3)
O7 S6 C44 F11 175.7(3)
O7 S6 C44 F10 54.8(3)
O1 S3 N5 S4 23.6(3)
O1 S3 C41 F1 -179.2(2)
O1 S3 C41 F2 61.5(3)
O1 S3 C41 F3 -58.5(3)
C14 C15 C16 C17 179.7(3)
C10 C9 C8 C7 179.3(3)
C10 C11 C12 C13 -179.7(3)
C21 S2 C25 C26 88.1(3)
C21 N3 C23 C22 -0.8(4)
C21 N4 C22 C23 -0.8(4)
C17 C18 C19 C20 -179.3(3)
C31 C32 C33 C34 179.8(3)
C31 C30 C29 C28 178.9(3)
C36 C37 C38 C39 -178.6(3)
C37 C36 C35 C34 -178.8(3)
C18 C17 C16 C15 -179.8(3)
C8 C9 C10 C11 178.4(3)
N6 S6 C44 F12 -175.0(3)
N6 S6 C44 F11 64.1(3)
N6 S6 C44 F10 -56.9(3)
N6 S5 C43 F8 -171.1(3)
N6 S5 C43 F7 -52.7(3)
N6 S5 C43 F9 68.6(3)
C33 C32 C31 C30 -179.9(3)
C33 C34 C35 C36 -179.6(3)
C11 C12 C13 C14 179.1(3)
C35 C36 C37 C38 -179.4(3)
C35 C34 C33 C32 -179.7(3)
N3 C21 N4 C22 0.3(4)
N3 C23 C22 N4 1.0(4)
O6 S5 N6 S6 18.2(3)
O6 S5 C43 F8 67.9(3)
O6 S5 C43 F7 -173.7(2)
O6 S5 C43 F9 -52.5(3)
C13 C14 C15 C16 179.8(3)
C15 C14 C13 C12 -179.6(3)
C16 C17 C18 C19 179.7(3)
C7 C6 C5 S1 173.3(2)
C25 S2 C21 N3 69.4(3)
C25 S2 C21 N4 -119.0(3)
C25 C26 C27 C28 -178.8(3)
C4 N1 C1 S1 -1.2(4)
C4 N1 C1 N2 -178.9(2)
C4 N1 C3 C2 179.0(3)
O4 S4 N5 S3 150.56(19)
O4 S4 C42 F5 176.5(3)
O4 S4 C42 F6 55.3(3)
O4 S4 C42 F4 -64.0(3)
C27 C28 C29 C30 179.9(3)
C27 C26 C25 S2 167.6(2)
C5 S1 C1 N1 95.7(3)
C5 S1 C1 N2 -87.0(3)
C5 C6 C7 C8 174.6(3)
N5 S4 C42 F5 63.0(3)
N5 S4 C42 F6 -58.2(3)
N5 S4 C42 F4 -177.5(3)
N5 S3 C41 F1 -57.8(3)
N5 S3 C41 F2 -177.1(2)
N5 S3 C41 F3 62.9(3)
C29 C28 C27 C26 179.9(3)
C40 C39 C38 C37 -178.1(3)
C42 S4 N5 S3 -99.7(2)
C41 S3 N5 S4 -89.8(2)
N4 C21 N3 C23 0.3(3)
N4 C21 N3 C24 -178.1(3)
C24 N3 C23 C22 177.6(3)
O5 S5 N6 S6 154.79(19)
O5 S5 C43 F8 -57.8(3)
O5 S5 C43 F7 60.7(3)
O5 S5 C43 F9 -178.1(3)
C43 S5 N6 S6 -94.7(2)
C44 S6 N6 S5 -89.7(2)
